data_7059538
loop_
_publ_author_name
'Topi\'c, Edi'
'Pisk, Jana'
'Agustin, Dominique'
'Jendrlin, Martin'
'Cvijanovi\'c, Danijela'
'Vrdoljak, Vi\<snja'
'Rub\<ci\'c, Mirta'

_publ_section_title
;
 Discrete and polymeric ensembles based on dinuclear molybdenum(vi)
 building blocks with adaptive carbohydrazide ligands: from the design to
 catalytic epoxidation
;
_journal_issue 19
_journal_name_full 'New Journal of Chemistry'
_journal_page_first 8085
_journal_page_last 8097
_journal_paper_doi 10.1039/D0NJ01045F
_journal_volume 44
_journal_year 2020
_chemical_formula_moiety 'C23 H22 Mo2 N8 O9, C2 H3 N'
_chemical_formula_sum 'C25 H25 Mo2 N9 O9'
_chemical_formula_weight 787.42
_chemical_name_systematic
;
2,2'-(carbonylbis(hydrazin-2-yl-1-ylidenemethylylidene))
di(3-methoxyphenolato))bis(imidazol)tetraoxo-di-molybdenum(vi)
acetonitrile solvate
;
_space_group_crystal_system triclinic
_space_group_IT_number 2
_space_group_name_Hall '-P 1'
_space_group_name_H-M_alt 'P -1'
_atom_sites_solution_hydrogens mixed
_audit_creation_date 2019-07-21
_audit_creation_method
;
Olex2 1.2
(compiled 2018.05.29 svn.r3508 for OlexSys, GUI svn.r5506)
;
_audit_update_record
;
2020-02-10 deposited with the CCDC.	2020-04-27 downloaded from the CCDC.
;
_cell_angle_alpha 85.958(3)
_cell_angle_beta 87.645(3)
_cell_angle_gamma 81.166(3)
_cell_formula_units_Z 2
_cell_length_a 8.2715(3)
_cell_length_b 12.1751(5)
_cell_length_c 15.0901(5)
_cell_measurement_reflns_used 7022
_cell_measurement_temperature 150(2)
_cell_measurement_theta_max 32.5500
_cell_measurement_theta_min 2.1920
_cell_volume 1497.20(10)
_computing_cell_refinement 'CrysAlisPro 1.171.39.46 (Rigaku OD, 2018)'
_computing_data_collection 'CrysAlisPro 1.171.39.46 (Rigaku OD, 2018)'
_computing_data_reduction 'CrysAlisPro 1.171.39.46 (Rigaku OD, 2018)'
_computing_molecular_graphics 'Olex2 (Dolomanov et al., 2009)'
_computing_publication_material 'Olex2 (Dolomanov et al., 2009)'
_computing_structure_refinement 'ShelXL (Sheldrick, 2015)'
_computing_structure_solution 'SHELXT 2018/2 (Sheldrick, 2018)'
_diffrn_ambient_temperature 150.15
_diffrn_detector_area_resol_mean 16.3426
_diffrn_detector_type Sapphire3
_diffrn_measured_fraction_theta_full 0.999
_diffrn_measured_fraction_theta_max 0.877
_diffrn_measurement_device 'four-circle diffractometer'
_diffrn_measurement_device_type 'Xcalibur, Sapphire3'
_diffrn_measurement_method '\w scans'
_diffrn_radiation_type MoK\a
_diffrn_radiation_wavelength 0.71073
_diffrn_reflns_av_R_equivalents 0.0315
_diffrn_reflns_av_unetI/netI 0.0513
_diffrn_reflns_Laue_measured_fraction_full 0.999
_diffrn_reflns_Laue_measured_fraction_max 0.877
_diffrn_reflns_limit_h_max 12
_diffrn_reflns_limit_h_min -10
_diffrn_reflns_limit_k_max 17
_diffrn_reflns_limit_k_min -18
_diffrn_reflns_limit_l_max 22
_diffrn_reflns_limit_l_min -22
_diffrn_reflns_number 18418
_diffrn_reflns_point_group_measured_fraction_full 0.999
_diffrn_reflns_point_group_measured_fraction_max 0.877
_diffrn_reflns_theta_full 25.242
_diffrn_reflns_theta_max 32.855
_diffrn_reflns_theta_min 2.100
_exptl_absorpt_coefficient_mu 0.905
_exptl_absorpt_correction_T_max 1.00000
_exptl_absorpt_correction_T_min 0.85353
_exptl_absorpt_correction_type multi-scan
_exptl_absorpt_process_details
;
CrysAlisPro 1.171.39.46 (Rigaku Oxford Diffraction, 2018)
Empirical absorption correction using spherical harmonics,
 implemented in SCALE3 ABSPACK scaling algorithm.
;
_exptl_crystal_colour 'dark orange'
_exptl_crystal_density_diffrn 1.747
_exptl_crystal_description plate
_exptl_crystal_F_000 788
_exptl_crystal_size_max 0.4
_exptl_crystal_size_mid 0.3
_exptl_crystal_size_min 0.1
_refine_diff_density_max 1.296
_refine_diff_density_min -0.809
_refine_diff_density_rms 0.114
_refine_ls_extinction_method none
_refine_ls_goodness_of_fit_ref 1.061
_refine_ls_hydrogen_treatment mixed
_refine_ls_matrix_type full
_refine_ls_number_parameters 437
_refine_ls_number_reflns 9788
_refine_ls_number_restraints 1
_refine_ls_restrained_S_all 1.061
_refine_ls_R_factor_all 0.0508
_refine_ls_R_factor_gt 0.0344
_refine_ls_shift/su_max 0.002
_refine_ls_shift/su_mean 0.000
_refine_ls_structure_factor_coef Fsqd
_refine_ls_weighting_details 'w=1/[\s^2^(Fo^2^)+(0.0277P)^2^+0.6461P] where P=(Fo^2^+2Fc^2^)/3'
_refine_ls_weighting_scheme calc
_refine_ls_wR_factor_gt 0.0723
_refine_ls_wR_factor_ref 0.0803
_reflns_Friedel_coverage 0.000
_reflns_number_gt 7752
_reflns_number_total 9788
_reflns_threshold_expression 'I > 2\s(I)'
_cod_data_source_file d0nj01045f2.cif
_cod_data_source_block 5b_CH3CN
_cod_depositor_comments
;Adding full bibliography for 7059536--7059543.cif.

 Adding full bibliography for 7059536--7059543.cif.
;
_cod_database_code 7059538
_shelx_shelxl_version_number 2018/3
_shelx_space_group_comment
;
The symmetry employed for this shelxl refinement is uniquely defined
by the following loop, which should always be used as a source of
symmetry information in preference to the above space-group names.
They are only intended as comments.
;
_shelx_estimated_absorpt_t_max 0.915
_shelx_estimated_absorpt_t_min 0.714
_olex2_refinement_description
;
1. Fixed Uiso
 At 1.2 times of:
  All C(H) groups, All N(H) groups
 At 1.5 times of:
  All C(H,H,H) groups
2. Restrained distances
 H8-N8
 0.88 with sigma of 0.02
3. Uiso/Uaniso restraints and constraints
Uanis(N5) = Uanis(C18B)
Uanis(C18B) = Uanis(N6B)
4. Others
 Sof(C18B)=Sof(H18B)=Sof(N6B)=Sof(H6B)=Sof(C19B)=Sof(H19B)=Sof(C20B)=Sof(H20B)=
 1-FVAR(1)
 Sof(N6A)=Sof(H6A)=Sof(C20A)=Sof(H20A)=Sof(C19A)=Sof(H19A)=Sof(C18A)=Sof(H18A)=
 FVAR(1)
5.a Aromatic/amide H refined with riding coordinates:
 C7(H7), C21(H21), C23(H23), C9(H9), C6(H6), C22(H22), C13(H13), C4(H4),
 C5(H5), C15(H15), N6A(H6A), C14(H14), C20A(H20A), C19A(H19A), C18A(H18A),
 C18B(H18B), N6B(H6B), C19B(H19B), C20B(H20B)
5.b Idealised Me refined as rotating group:
 C25(H25A,H25B,H25C), C16(H16A,H16B,H16C), C17(H17A,H17B,H17C)
;
_olex2_submission_special_instructions 'No special instructions were received'

loop_
_space_group_symop_operation_xyz
'x, y, z'
'-x, -y, -z'

loop_
_atom_site_label
_atom_site_type_symbol
_atom_site_fract_x
_atom_site_fract_y
_atom_site_fract_z
_atom_site_U_iso_or_equiv
_atom_site_adp_type
_atom_site_occupancy
_atom_site_site_symmetry_order
_atom_site_calc_flag
_atom_site_refinement_flags_posn
_atom_site_refinement_flags_adp
_atom_site_refinement_flags_occupancy
_atom_site_disorder_assembly
_atom_site_disorder_group
Mo2 Mo 0.30988(2) 0.67114(2) 0.43768(2) 0.01519(5) Uani 1 1 d . . . . .
Mo1 Mo 0.26127(2) 0.73760(2) 0.77964(2) 0.01888(5) Uani 1 1 d . . . . .
O3 O 0.2840(2) 0.72522(13) 0.31471(10) 0.0225(3) Uani 1 1 d . . . . .
O2 O 0.3252(2) 0.83875(13) 0.67676(10) 0.0218(3) Uani 1 1 d . . . . .
O7 O 0.2079(2) 0.55873(12) 0.44889(10) 0.0221(3) Uani 1 1 d . . . . .
O1 O 0.2543(2) 0.59325(13) 0.83599(10) 0.0250(4) Uani 1 1 d . . . . .
O6 O 0.5121(2) 0.61900(14) 0.43508(11) 0.0273(4) Uani 1 1 d . . . . .
O9 O 0.3103(3) 0.68602(14) 0.14636(10) 0.0325(4) Uani 1 1 d . . . . .
N2 N 0.3041(2) 0.70695(14) 0.57575(11) 0.0162(3) Uani 1 1 d . . . . .
O8 O 0.1961(3) 0.45028(15) 0.96506(11) 0.0370(5) Uani 1 1 d . . . . .
N4 N 0.3685(2) 0.84457(14) 0.44849(11) 0.0160(3) Uani 1 1 d . . . . .
O4 O 0.0560(2) 0.77950(15) 0.76642(12) 0.0316(4) Uani 1 1 d . . . . .
N7 N 0.0449(2) 0.77134(15) 0.45759(12) 0.0183(4) Uani 1 1 d . . . . .
N3 N 0.3650(2) 0.88618(14) 0.53277(11) 0.0175(4) Uani 1 1 d . . . . .
N1 N 0.2673(2) 0.64403(14) 0.65273(11) 0.0161(3) Uani 1 1 d . . . . .
O5 O 0.3162(2) 0.81538(14) 0.85960(10) 0.0282(4) Uani 1 1 d . . . . .
N8 N -0.1737(3) 0.89907(17) 0.46449(14) 0.0271(4) Uani 1 1 d D . . . .
H8 H -0.237(3) 0.9633(17) 0.4562(18) 0.033 Uiso 1 1 d DR . . . .
N5 N 0.5336(3) 0.66479(18) 0.75988(13) 0.0249(4) Uani 1 1 d . . . . .
C8 C 0.3311(3) 0.80997(17) 0.59470(14) 0.0167(4) Uani 1 1 d . . . . .
C1 C 0.2012(3) 0.47152(17) 0.72384(14) 0.0182(4) Uani 1 1 d . . . . .
C7 C 0.2371(3) 0.54436(17) 0.64751(13) 0.0170(4) Uani 1 1 d . . . . .
H7 H 0.238266 0.516555 0.590191 0.020 Uiso 1 1 calc R . . . .
C21 C -0.0189(3) 0.87512(19) 0.43375(16) 0.0235(5) Uani 1 1 d . . . . .
H21 H 0.037871 0.926182 0.399197 0.028 Uiso 1 1 calc R . . . .
C12 C 0.3817(3) 0.77270(19) 0.16959(15) 0.0237(5) Uani 1 1 d . . . . .
C11 C 0.3684(3) 0.79109(18) 0.26126(14) 0.0193(4) Uani 1 1 d . . . . .
C23 C -0.0774(3) 0.7275(2) 0.50657(15) 0.0243(5) Uani 1 1 d . . . . .
H23 H -0.068522 0.653688 0.532971 0.029 Uiso 1 1 calc R . . . .
C9 C 0.4217(3) 0.90670(18) 0.38431(14) 0.0191(4) Uani 1 1 d . . . . .
H9 H 0.454649 0.974469 0.398820 0.023 Uiso 1 1 calc R . . . .
C10 C 0.4348(3) 0.88080(18) 0.29198(14) 0.0196(4) Uani 1 1 d . . . . .
C6 C 0.1599(3) 0.36778(19) 0.70575(15) 0.0259(5) Uani 1 1 d . . . . .
H6 H 0.155040 0.349286 0.645902 0.031 Uiso 1 1 calc R . . . .
C22 C -0.2121(3) 0.8060(2) 0.51115(16) 0.0279(5) Uani 1 1 d . . . . .
H22 H -0.313332 0.797858 0.540996 0.033 Uiso 1 1 calc R . . . .
C2 C 0.2103(3) 0.49710(18) 0.81252(14) 0.0193(4) Uani 1 1 d . . . . .
C13 C 0.4606(3) 0.8421(2) 0.11160(16) 0.0291(5) Uani 1 1 d . . . . .
H13 H 0.469542 0.829444 0.050071 0.035 Uiso 1 1 calc R . . . .
C4 C 0.1362(4) 0.3177(2) 0.86234(16) 0.0294(6) Uani 1 1 d . . . . .
H4 H 0.113509 0.265130 0.909006 0.035 Uiso 1 1 calc R . . . .
C3 C 0.1786(3) 0.4185(2) 0.88173(15) 0.0240(5) Uani 1 1 d . . . . .
C5 C 0.1267(4) 0.2932(2) 0.77366(16) 0.0322(6) Uani 1 1 d . . . . .
H5 H 0.096916 0.223977 0.760431 0.039 Uiso 1 1 calc R . . . .
C15 C 0.5139(3) 0.9498(2) 0.23118(15) 0.0266(5) Uani 1 1 d . . . . .
H15 H 0.558664 1.010352 0.251732 0.032 Uiso 1 1 calc R . . . .
N6A N 0.7964(7) 0.6642(10) 0.7391(4) 0.0365(16) Uani 0.71(2) 1 d . . P A 1
H6A H 0.891874 0.687730 0.732524 0.044 Uiso 0.71(2) 1 calc R . P A 1
C14 C 0.5268(4) 0.9302(2) 0.14243(16) 0.0304(6) Uani 1 1 d . . . . .
H14 H 0.580997 0.976849 0.102018 0.036 Uiso 1 1 calc R . . . .
C20A C 0.6060(9) 0.5603(7) 0.7490(6) 0.0337(15) Uani 0.71(2) 1 d . . P A 1
H20A H 0.550178 0.497557 0.749683 0.040 Uiso 0.71(2) 1 calc R . P A 1
C19A C 0.7711(9) 0.5564(12) 0.7370(5) 0.0383(15) Uani 0.71(2) 1 d . . P A 1
H19A H 0.850895 0.492609 0.728845 0.046 Uiso 0.71(2) 1 calc R . P A 1
C25 C -0.0229(4) 1.0231(2) 0.8461(2) 0.0448(8) Uani 1 1 d . . . . .
H25A H -0.063230 1.101379 0.856012 0.067 Uiso 1 1 calc GR . . . .
H25B H -0.058005 1.005451 0.788240 0.067 Uiso 1 1 calc GR . . . .
H25C H 0.096931 1.010134 0.847219 0.067 Uiso 1 1 calc GR . . . .
C18A C 0.6513(11) 0.7289(8) 0.7530(7) 0.0314(15) Uani 0.71(2) 1 d . . P A 1
H18A H 0.635426 0.807325 0.757202 0.038 Uiso 0.71(2) 1 calc R . P A 1
C16 C 0.1692(5) 0.3720(2) 1.03791(17) 0.0456(8) Uani 1 1 d . . . . .
H16A H 0.056349 0.356668 1.037729 0.068 Uiso 1 1 calc GR . . . .
H16B H 0.187820 0.403359 1.094017 0.068 Uiso 1 1 calc GR . . . .
H16C H 0.245142 0.302618 1.031691 0.068 Uiso 1 1 calc GR . . . .
C17 C 0.3215(5) 0.6629(3) 0.05415(17) 0.0514(9) Uani 1 1 d . . . . .
H17A H 0.274095 0.729371 0.018270 0.077 Uiso 1 1 calc GR . . . .
H17B H 0.261349 0.601395 0.045132 0.077 Uiso 1 1 calc GR . . . .
H17C H 0.436663 0.642048 0.036084 0.077 Uiso 1 1 calc GR . . . .
N9 N -0.1397(5) 0.8987(3) 0.9705(2) 0.0755(11) Uani 1 1 d . . . . .
C24 C -0.0883(5) 0.9528(2) 0.9153(2) 0.0475(8) Uani 1 1 d . . . . .
C18B C 0.590(3) 0.5472(18) 0.7698(11) 0.0249(4) Uani 0.29(2) 1 d . . P A 2
H18B H 0.524120 0.492556 0.789966 0.030 Uiso 0.29(2) 1 calc R . P A 2
N6B N 0.7452(18) 0.5262(13) 0.7472(9) 0.0249(4) Uani 0.29(2) 1 d . . P A 2
H6B H 0.802839 0.459077 0.747472 0.030 Uiso 0.29(2) 1 calc R . P A 2
C19B C 0.805(2) 0.621(2) 0.7235(13) 0.026(3) Uani 0.29(2) 1 d . . P A 2
H19B H 0.912753 0.628731 0.702809 0.032 Uiso 0.29(2) 1 calc R . P A 2
C20B C 0.678(3) 0.7026(17) 0.7355(14) 0.025(3) Uani 0.29(2) 1 d . . P A 2
H20B H 0.687156 0.779452 0.727688 0.030 Uiso 0.29(2) 1 calc R . P A 2

loop_
_atom_site_aniso_label
_atom_site_aniso_U_11
_atom_site_aniso_U_22
_atom_site_aniso_U_33
_atom_site_aniso_U_23
_atom_site_aniso_U_13
_atom_site_aniso_U_12
Mo2 0.01805(9) 0.01276(8) 0.01504(8) -0.00209(6) 0.00120(7) -0.00311(7)
Mo1 0.02445(11) 0.01840(9) 0.01588(9) -0.00478(7) 0.00251(7) -0.00904(8)
O3 0.0310(9) 0.0216(8) 0.0173(7) -0.0002(6) 0.0004(6) -0.0123(7)
O2 0.0325(9) 0.0195(7) 0.0159(7) -0.0032(6) 0.0009(6) -0.0111(7)
O7 0.0316(9) 0.0174(7) 0.0186(7) -0.0015(6) -0.0006(7) -0.0077(7)
O1 0.0393(10) 0.0215(8) 0.0178(7) -0.0023(6) 0.0022(7) -0.0163(7)
O6 0.0221(9) 0.0253(8) 0.0325(9) -0.0041(7) 0.0036(7) 0.0020(7)
O9 0.0580(13) 0.0279(9) 0.0162(8) -0.0031(7) 0.0013(8) -0.0210(9)
N2 0.0188(9) 0.0157(8) 0.0149(8) -0.0011(6) -0.0006(7) -0.0048(7)
O8 0.0688(15) 0.0325(10) 0.0156(7) -0.0001(7) -0.0006(8) -0.0276(10)
N4 0.0156(9) 0.0160(8) 0.0167(8) -0.0033(7) 0.0000(7) -0.0023(7)
O4 0.0242(9) 0.0343(10) 0.0375(10) -0.0134(8) 0.0043(8) -0.0042(8)
N7 0.0170(9) 0.0192(9) 0.0192(8) -0.0010(7) -0.0017(7) -0.0038(7)
N3 0.0215(9) 0.0156(8) 0.0163(8) -0.0035(7) 0.0007(7) -0.0053(7)
N1 0.0175(9) 0.0164(8) 0.0147(8) -0.0011(6) -0.0007(7) -0.0035(7)
O5 0.0432(11) 0.0266(8) 0.0190(7) -0.0066(7) 0.0044(7) -0.0176(8)
N8 0.0213(11) 0.0241(10) 0.0345(11) -0.0038(9) -0.0017(9) 0.0023(8)
N5 0.0209(10) 0.0329(11) 0.0221(9) -0.0010(8) -0.0044(8) -0.0067(8)
C8 0.0151(10) 0.0173(9) 0.0181(9) -0.0023(8) -0.0020(8) -0.0027(8)
C1 0.0212(11) 0.0163(9) 0.0179(9) -0.0020(8) 0.0002(8) -0.0055(8)
C7 0.0191(10) 0.0165(9) 0.0154(9) -0.0032(7) -0.0009(8) -0.0021(8)
C21 0.0209(11) 0.0201(11) 0.0293(11) -0.0027(9) -0.0010(9) -0.0017(9)
C12 0.0331(13) 0.0195(10) 0.0192(10) -0.0013(8) 0.0021(9) -0.0073(10)
C11 0.0229(11) 0.0169(10) 0.0180(9) 0.0022(8) 0.0008(8) -0.0041(8)
C23 0.0200(11) 0.0268(12) 0.0258(11) 0.0016(9) -0.0009(9) -0.0043(9)
C9 0.0212(11) 0.0169(10) 0.0203(10) -0.0024(8) -0.0012(8) -0.0050(8)
C10 0.0227(11) 0.0184(10) 0.0189(10) -0.0007(8) 0.0008(8) -0.0070(9)
C6 0.0374(14) 0.0229(11) 0.0198(10) -0.0024(9) -0.0012(10) -0.0121(10)
C22 0.0194(12) 0.0357(13) 0.0275(12) -0.0010(10) 0.0006(9) -0.0020(10)
C2 0.0223(11) 0.0177(10) 0.0195(10) -0.0023(8) 0.0003(8) -0.0076(9)
C13 0.0430(16) 0.0266(12) 0.0189(10) -0.0025(9) 0.0066(10) -0.0104(11)
C4 0.0452(16) 0.0247(11) 0.0218(11) 0.0023(9) -0.0010(11) -0.0177(11)
C3 0.0317(13) 0.0242(11) 0.0179(10) -0.0006(9) 0.0010(9) -0.0111(10)
C5 0.0522(18) 0.0213(11) 0.0271(12) -0.0015(9) -0.0008(12) -0.0180(12)
C15 0.0359(14) 0.0222(11) 0.0234(11) -0.0006(9) 0.0031(10) -0.0116(10)
N6A 0.022(2) 0.057(5) 0.032(2) 0.005(3) -0.0018(17) -0.012(3)
C14 0.0416(16) 0.0280(12) 0.0235(11) 0.0020(10) 0.0066(11) -0.0155(11)
C20A 0.025(3) 0.034(3) 0.045(4) -0.017(3) -0.007(3) -0.003(2)
C19A 0.019(3) 0.062(5) 0.034(3) -0.017(3) -0.002(2) -0.001(3)
C25 0.052(2) 0.0345(15) 0.0444(17) 0.0057(13) 0.0070(15) -0.0024(14)
C18A 0.021(3) 0.033(4) 0.040(4) 0.008(3) -0.005(3) -0.008(3)
C16 0.086(3) 0.0399(16) 0.0173(11) 0.0044(11) -0.0022(13) -0.0312(17)
C17 0.096(3) 0.0492(18) 0.0192(12) -0.0124(12) 0.0048(15) -0.0415(19)
N9 0.127(3) 0.0516(18) 0.0539(19) 0.0022(15) 0.012(2) -0.040(2)
C24 0.069(2) 0.0308(15) 0.0437(17) -0.0003(13) 0.0007(16) -0.0113(15)
C18B 0.0209(10) 0.0329(11) 0.0221(9) -0.0010(8) -0.0044(8) -0.0067(8)
N6B 0.0209(10) 0.0329(11) 0.0221(9) -0.0010(8) -0.0044(8) -0.0067(8)
C19B 0.021(5) 0.028(7) 0.026(6) 0.004(6) 0.009(4) 0.004(7)
C20B 0.022(7) 0.022(7) 0.027(7) 0.004(5) 0.016(5) 0.005(5)

loop_
_atom_type_symbol
_atom_type_description
_atom_type_scat_dispersion_real
_atom_type_scat_dispersion_imag
_atom_type_scat_source
C C 0.0033 0.0016 'International Tables Vol C Tables 4.2.6.8 and 6.1.1.4'
H H 0.0000 0.0000 'International Tables Vol C Tables 4.2.6.8 and 6.1.1.4'
Mo Mo -1.6832 0.6857 'International Tables Vol C Tables 4.2.6.8 and 6.1.1.4'
N N 0.0061 0.0033 'International Tables Vol C Tables 4.2.6.8 and 6.1.1.4'
O O 0.0106 0.0060 'International Tables Vol C Tables 4.2.6.8 and 6.1.1.4'

loop_
_geom_angle_atom_site_label_1
_geom_angle_atom_site_label_2
_geom_angle_atom_site_label_3
_geom_angle
_geom_angle_site_symmetry_1
_geom_angle_site_symmetry_3
_geom_angle_publ_flag
O3 Mo2 N2 148.73(7) . . ?
O3 Mo2 N4 81.35(6) . . ?
O3 Mo2 N7 84.06(7) . . ?
O7 Mo2 O3 104.45(7) . . ?
O7 Mo2 N2 98.09(7) . . ?
O7 Mo2 N4 160.66(7) . . ?
O7 Mo2 N7 82.98(7) . . ?
O6 Mo2 O3 99.82(8) . . ?
O6 Mo2 O7 106.21(8) . . ?
O6 Mo2 N2 94.28(8) . . ?
O6 Mo2 N4 90.63(8) . . ?
O6 Mo2 N7 168.56(8) . . ?
N2 Mo2 N4 70.66(6) . . ?
N2 Mo2 N7 77.42(7) . . ?
N4 Mo2 N7 79.25(6) . . ?
O2 Mo1 N1 72.02(6) . . ?
O2 Mo1 N5 79.62(7) . . ?
O1 Mo1 O2 151.56(7) . . ?
O1 Mo1 N1 82.86(6) . . ?
O1 Mo1 N5 81.66(8) . . ?
O4 Mo1 O2 93.47(8) . . ?
O4 Mo1 O1 99.13(8) . . ?
O4 Mo1 N1 88.57(7) . . ?
O4 Mo1 N5 164.59(8) . . ?
N1 Mo1 N5 76.22(7) . . ?
O5 Mo1 O2 95.10(7) . . ?
O5 Mo1 O1 105.66(7) . . ?
O5 Mo1 O4 105.89(9) . . ?
O5 Mo1 N1 161.44(8) . . ?
O5 Mo1 N5 88.54(8) . . ?
C11 O3 Mo2 131.64(14) . . ?
C8 O2 Mo1 122.00(14) . . ?
C2 O1 Mo1 135.82(14) . . ?
C12 O9 C17 116.9(2) . . ?
N1 N2 Mo2 131.20(13) . . ?
C8 N2 Mo2 117.43(13) . . ?
C8 N2 N1 111.25(16) . . ?
C3 O8 C16 117.0(2) . . ?
N3 N4 Mo2 118.60(12) . . ?
C9 N4 Mo2 125.69(14) . . ?
C9 N4 N3 115.33(17) . . ?
C21 N7 Mo2 132.01(16) . . ?
C21 N7 C23 105.3(2) . . ?
C23 N7 Mo2 122.56(15) . . ?
C8 N3 N4 110.34(17) . . ?
N2 N1 Mo1 113.67(12) . . ?
C7 N1 Mo1 126.37(14) . . ?
C7 N1 N2 119.95(17) . . ?
C21 N8 H8 125.6(19) . . ?
C21 N8 C22 107.4(2) . . ?
C22 N8 H8 127.0(19) . . ?
C20A N5 Mo1 130.8(4) . . ?
C18A N5 Mo1 122.2(5) . . ?
C18A N5 C20A 106.9(5) . . ?
C18B N5 Mo1 121.9(8) . . ?
C20B N5 Mo1 138.0(8) . . ?
C20B N5 C18B 100.0(11) . . ?
O2 C8 N2 120.92(19) . . ?
O2 C8 N3 116.19(18) . . ?
N3 C8 N2 122.89(18) . . ?
C6 C1 C7 116.56(19) . . ?
C2 C1 C7 124.3(2) . . ?
C2 C1 C6 119.1(2) . . ?
N1 C7 C1 124.05(19) . . ?
N1 C7 H7 118.0 . . ?
C1 C7 H7 118.0 . . ?
N7 C21 N8 111.4(2) . . ?
N7 C21 H21 124.3 . . ?
N8 C21 H21 124.3 . . ?
O9 C12 C11 114.6(2) . . ?
O9 C12 C13 125.6(2) . . ?
C13 C12 C11 119.8(2) . . ?
O3 C11 C12 118.0(2) . . ?
O3 C11 C10 122.83(19) . . ?
C10 C11 C12 119.1(2) . . ?
N7 C23 H23 125.3 . . ?
C22 C23 N7 109.4(2) . . ?
C22 C23 H23 125.3 . . ?
N4 C9 H9 117.6 . . ?
N4 C9 C10 124.9(2) . . ?
C10 C9 H9 117.6 . . ?
C11 C10 C9 122.2(2) . . ?
C15 C10 C11 119.6(2) . . ?
C15 C10 C9 118.2(2) . . ?
C1 C6 H6 119.7 . . ?
C5 C6 C1 120.5(2) . . ?
C5 C6 H6 119.7 . . ?
N8 C22 H22 126.7 . . ?
C23 C22 N8 106.5(2) . . ?
C23 C22 H22 126.7 . . ?
O1 C2 C1 123.10(19) . . ?
O1 C2 C3 117.23(19) . . ?
C1 C2 C3 119.6(2) . . ?
C12 C13 H13 119.6 . . ?
C12 C13 C14 120.8(2) . . ?
C14 C13 H13 119.6 . . ?
C3 C4 H4 120.1 . . ?
C3 C4 C5 119.7(2) . . ?
C5 C4 H4 120.1 . . ?
O8 C3 C2 114.8(2) . . ?
O8 C3 C4 125.0(2) . . ?
C4 C3 C2 120.2(2) . . ?
C6 C5 C4 120.8(2) . . ?
C6 C5 H5 119.6 . . ?
C4 C5 H5 119.6 . . ?
C10 C15 H15 119.7 . . ?
C14 C15 C10 120.5(2) . . ?
C14 C15 H15 119.7 . . ?
C19A N6A H6A 125.6 . . ?
C18A N6A H6A 125.6 . . ?
C18A N6A C19A 108.9(6) . . ?
C13 C14 H14 119.9 . . ?
C15 C14 C13 120.1(2) . . ?
C15 C14 H14 119.9 . . ?
N5 C20A H20A 124.8 . . ?
N5 C20A C19A 110.5(6) . . ?
C19A C20A H20A 124.8 . . ?
N6A C19A C20A 104.8(6) . . ?
N6A C19A H19A 127.6 . . ?
C20A C19A H19A 127.6 . . ?
H25A C25 H25B 109.5 . . ?
H25A C25 H25C 109.5 . . ?
H25B C25 H25C 109.5 . . ?
C24 C25 H25A 109.5 . . ?
C24 C25 H25B 109.5 . . ?
C24 C25 H25C 109.5 . . ?
N5 C18A N6A 108.9(6) . . ?
N5 C18A H18A 125.6 . . ?
N6A C18A H18A 125.6 . . ?
O8 C16 H16A 109.5 . . ?
O8 C16 H16B 109.5 . . ?
O8 C16 H16C 109.5 . . ?
H16A C16 H16B 109.5 . . ?
H16A C16 H16C 109.5 . . ?
H16B C16 H16C 109.5 . . ?
O9 C17 H17A 109.5 . . ?
O9 C17 H17B 109.5 . . ?
O9 C17 H17C 109.5 . . ?
H17A C17 H17B 109.5 . . ?
H17A C17 H17C 109.5 . . ?
H17B C17 H17C 109.5 . . ?
N9 C24 C25 179.1(4) . . ?
N5 C18B H18B 124.9 . . ?
N6B C18B N5 110.2(15) . . ?
N6B C18B H18B 124.9 . . ?
C18B N6B H6B 124.7 . . ?
C18B N6B C19B 110.7(15) . . ?
C19B N6B H6B 124.7 . . ?
N6B C19B H19B 127.6 . . ?
N6B C19B C20B 104.8(16) . . ?
C20B C19B H19B 127.6 . . ?
N5 C20B H20B 123.0 . . ?
C19B C20B N5 114.0(15) . . ?
C19B C20B H20B 123.0 . . ?

loop_
_geom_bond_atom_site_label_1
_geom_bond_atom_site_label_2
_geom_bond_distance
_geom_bond_site_symmetry_2
_geom_bond_publ_flag
Mo2 O3 1.9339(15) . ?
Mo2 O7 1.7100(16) . ?
Mo2 O6 1.6957(17) . ?
Mo2 N2 2.1556(17) . ?
Mo2 N4 2.2563(18) . ?
Mo2 N7 2.3574(19) . ?
Mo1 O2 2.0174(15) . ?
Mo1 O1 1.9056(15) . ?
Mo1 O4 1.7119(18) . ?
Mo1 N1 2.2914(17) . ?
Mo1 O5 1.7021(16) . ?
Mo1 N5 2.306(2) . ?
O3 C11 1.347(3) . ?
O2 C8 1.307(2) . ?
O1 C2 1.352(3) . ?
O9 C12 1.359(3) . ?
O9 C17 1.436(3) . ?
N2 N1 1.395(2) . ?
N2 C8 1.359(3) . ?
O8 C3 1.361(3) . ?
O8 C16 1.436(3) . ?
N4 N3 1.399(2) . ?
N4 C9 1.291(3) . ?
N7 C21 1.323(3) . ?
N7 C23 1.380(3) . ?
N3 C8 1.323(3) . ?
N1 C7 1.284(3) . ?
N8 H8 0.875(17) . ?
N8 C21 1.340(3) . ?
N8 C22 1.364(3) . ?
N5 C20A 1.339(7) . ?
N5 C18A 1.335(8) . ?
N5 C18B 1.44(2) . ?
N5 C20B 1.37(2) . ?
C1 C7 1.453(3) . ?
C1 C6 1.405(3) . ?
C1 C2 1.403(3) . ?
C7 H7 0.9500 . ?
C21 H21 0.9500 . ?
C12 C11 1.414(3) . ?
C12 C13 1.387(3) . ?
C11 C10 1.409(3) . ?
C23 H23 0.9500 . ?
C23 C22 1.355(3) . ?
C9 H9 0.9500 . ?
C9 C10 1.446(3) . ?
C10 C15 1.409(3) . ?
C6 H6 0.9500 . ?
C6 C5 1.368(3) . ?
C22 H22 0.9500 . ?
C2 C3 1.410(3) . ?
C13 H13 0.9500 . ?
C13 C14 1.392(4) . ?
C4 H4 0.9500 . ?
C4 C3 1.381(3) . ?
C4 C5 1.399(3) . ?
C5 H5 0.9500 . ?
C15 H15 0.9500 . ?
C15 C14 1.374(3) . ?
N6A H6A 0.8800 . ?
N6A C19A 1.364(8) . ?
N6A C18A 1.348(7) . ?
C14 H14 0.9500 . ?
C20A H20A 0.9500 . ?
C20A C19A 1.365(9) . ?
C19A H19A 0.9500 . ?
C25 H25A 0.9800 . ?
C25 H25B 0.9800 . ?
C25 H25C 0.9800 . ?
C25 C24 1.444(4) . ?
C18A H18A 0.9500 . ?
C16 H16A 0.9800 . ?
C16 H16B 0.9800 . ?
C16 H16C 0.9800 . ?
C17 H17A 0.9800 . ?
C17 H17B 0.9800 . ?
C17 H17C 0.9800 . ?
N9 C24 1.135(4) . ?
C18B H18B 0.9500 . ?
C18B N6B 1.30(2) . ?
N6B H6B 0.8800 . ?
N6B C19B 1.344(17) . ?
C19B H19B 0.9500 . ?
C19B C20B 1.347(17) . ?
C20B H20B 0.9500 . ?
